data_7057841
loop_
_publ_author_name
'Malan, Frederick P.'
'Singleton, Eric'
'van Rooyen, Petrus H.'
'Conradie, Jeanet'
'Landman, Maril\'e'

_publ_section_title
;
 Base-free glucose dehydration catalysed by NHC-stabilised heterohalo
 cyclopentadienyl Cr(iii) complexes
;
_journal_issue 23
_journal_name_full 'New Journal of Chemistry'
_journal_page_first 19193
_journal_paper_doi 10.1039/C8NJ04804E
_journal_volume 42
_journal_year 2018
_chemical_formula_sum 'C18 H24 Br0.75 Cl5.25 Cr2 N4 O0'
_chemical_formula_weight 646.46
_space_group_crystal_system monoclinic
_space_group_IT_number 4
_space_group_name_Hall 'P 2yb'
_space_group_name_H-M_alt 'P 1 21 1'
_symmetry_space_group_name_Hall 'P 2yb'
_symmetry_space_group_name_H-M 'P 1 21 1'
_atom_sites_solution_hydrogens geom
_audit_creation_method SHELXL-2013
_audit_update_record
;
2018-03-22 deposited with the CCDC.
2018-10-23 downloaded from the CCDC.
;
_cell_angle_alpha 90
_cell_angle_beta 92.740(4)
_cell_angle_gamma 90
_cell_formula_units_Z 1
_cell_length_a 7.7436(10)
_cell_length_b 7.0456(9)
_cell_length_c 11.7412(15)
_cell_measurement_reflns_used 5236
_cell_measurement_temperature 150(2)
_cell_measurement_theta_max 27.10
_cell_measurement_theta_min 2.63
_cell_volume 639.85(14)
_computing_structure_refinement 'SHELXL-2013 (Sheldrick, 2013)'
_diffrn_ambient_temperature 150(2)
_diffrn_measured_fraction_theta_full 0.995
_diffrn_measured_fraction_theta_max 0.996
_diffrn_measurement_device_type 'Bruker APEX-II CCD'
_diffrn_measurement_method '\f and \w scans'
_diffrn_radiation_type MoK\a
_diffrn_radiation_wavelength 0.71073
_diffrn_reflns_av_R_equivalents 0.0677
_diffrn_reflns_av_unetI/netI 0.0764
_diffrn_reflns_Laue_measured_fraction_full 0.995
_diffrn_reflns_Laue_measured_fraction_max 0.996
_diffrn_reflns_number 5236
_diffrn_reflns_point_group_measured_fraction_full 0.996
_diffrn_reflns_point_group_measured_fraction_max 0.997
_diffrn_reflns_theta_full 25.242
_diffrn_reflns_theta_max 26.368
_diffrn_reflns_theta_min 2.633
_exptl_absorpt_coefficient_mu 2.582
_exptl_absorpt_correction_T_max 0.745490
_exptl_absorpt_correction_T_min 0.549533
_exptl_absorpt_correction_type multi-scan
_exptl_absorpt_process_details
;
SADABS-2014/5 (Bruker,2014/5) was used for absorption correction.
wR2(int) was 0.1184 before and 0.0398 after correction.
TH5 Ratio of minimum to maximum transmission is 0.7371.
TH5 \l/2 correction factor is Not present.
;
_exptl_crystal_colour blue
_exptl_crystal_density_diffrn 1.678
_exptl_crystal_description block
_exptl_crystal_F_000 324
_exptl_crystal_size_max 0.300
_exptl_crystal_size_mid 0.100
_exptl_crystal_size_min 0.030
_refine_diff_density_max 1.280
_refine_diff_density_min -1.081
_refine_diff_density_rms 0.177
_refine_ls_abs_structure_details
;
 Refined as an inversion twin.
;
_refine_ls_abs_structure_Flack 0.23(11)
_refine_ls_extinction_method none
_refine_ls_goodness_of_fit_ref 1.074
_refine_ls_hydrogen_treatment constr
_refine_ls_matrix_type full
_refine_ls_number_parameters 141
_refine_ls_number_reflns 2610
_refine_ls_number_restraints 1
_refine_ls_restrained_S_all 1.074
_refine_ls_R_factor_all 0.0974
_refine_ls_R_factor_gt 0.0721
_refine_ls_shift/su_max 0.000
_refine_ls_shift/su_mean 0.000
_refine_ls_structure_factor_coef Fsqd
_refine_ls_weighting_details 'w=1/[\s^2^(Fo^2^)+(0.1161P)^2^+2.6206P] where P=(Fo^2^+2Fc^2^)/3'
_refine_ls_weighting_scheme calc
_refine_ls_wR_factor_gt 0.1910
_refine_ls_wR_factor_ref 0.2033
_reflns_Friedel_coverage 0.845
_reflns_Friedel_fraction_full 0.997
_reflns_Friedel_fraction_max 0.997
_reflns_number_gt 2026
_reflns_number_total 2610
_reflns_threshold_expression 'I > 2\s(I)'
_cod_data_source_file c8nj04804e2.cif
_cod_data_source_block mo_fm158_0m_4
_cod_depositor_comments
;
The following automatic conversions were performed:

'_exptl_absorpt_correction_type' value 'Multi-scan' changed to
'multi-scan' according to
/home/data/users/saulius/crontab/automatic-downloads/rss-feeds/RSC/lib/dictionaries/cif_core.dic
dictionary named 'cif_core.dic' version 2.4.2 from 2011-04-26.

Automatic conversion script
Id: cif_fix_values 4973 2017-02-22 13:04:09Z antanas 

 Adding full bibliography for 7057841--7057846.cif.
;
_cod_database_code 7057841
_shelx_space_group_comment
;
The symmetry employed for this shelxl refinement is uniquely defined
by the following loop, which should always be used as a source of
symmetry information in preference to the above space-group names.
They are only intended as comments.
;
_shelx_estimated_absorpt_t_min 0.511
_shelx_estimated_absorpt_t_max 0.927
_shelxl_version_number 2013-3

loop_
_space_group_symop_operation_xyz
'x, y, z'
'-x, y+1/2, -z'

loop_
_atom_site_label
_atom_site_type_symbol
_atom_site_fract_x
_atom_site_fract_y
_atom_site_fract_z
_atom_site_U_iso_or_equiv
_atom_site_adp_type
_atom_site_occupancy
_atom_site_site_symmetry_order
_atom_site_calc_flag
_atom_site_refinement_flags_posn
_atom_site_refinement_flags_adp
_atom_site_refinement_flags_occupancy
Cr1 Cr 0.6836(2) 0.7900(3) 0.68062(17) 0.0190(7) Uani 1 1 d . . .
Cl1 Cl 0.7032(4) 0.4714(4) 0.7310(3) 0.0255(13) Uani 0.971(16) 1 d . . P
Br1 Br 0.7032(4) 0.4714(4) 0.7310(3) 0.0255(13) Uani 0.029(16) 1 d . . P
Cl2 Cl 0.3796(3) 0.8105(5) 0.6822(2) 0.0257(12) Uani 0.900(14) 1 d . . P
Br2 Br 0.3796(3) 0.8105(5) 0.6822(2) 0.0257(12) Uani 0.100(14) 1 d . . P
Cl3 Cl 0.7375(3) 0.9095(4) 0.8684(2) 0.0278(11) Uani 0.756(17) 1 d . . P
Br3 Br 0.7375(3) 0.9095(4) 0.8684(2) 0.0278(11) Uani 0.244(17) 1 d . . P
N1 N 0.2306(16) 0.1412(19) 0.8874(12) 0.029(3) Uani 1 1 d . . .
N2 N 0.3193(16) 0.400(2) 0.8053(12) 0.037(3) Uani 1 1 d . . .
H10 H 0.3854 0.4874 0.7764 0.044 Uiso 1 1 calc R U .
C1 C 0.765(2) 0.741(2) 0.5027(14) 0.032(4) Uani 1 1 d . . .
H1 H 0.7355 0.6282 0.4620 0.038 Uiso 1 1 calc R U .
C2 C 0.674(2) 0.898(3) 0.5022(13) 0.036(4) Uani 1 1 d . . .
H2 H 0.5688 0.9177 0.4586 0.043 Uiso 1 1 calc R U .
C3 C 0.755(4) 1.037(3) 0.5769(19) 0.061(7) Uani 1 1 d . . .
H3 H 0.7139 1.1595 0.5950 0.073 Uiso 1 1 calc R U .
C4 C 0.912(3) 0.949(3) 0.6179(16) 0.050(5) Uani 1 1 d . . .
H4 H 0.9986 1.0069 0.6665 0.060 Uiso 1 1 calc R U .
C5 C 0.9185(18) 0.771(3) 0.5765(13) 0.038(4) Uani 1 1 d . . .
H5 H 1.0074 0.6804 0.5928 0.046 Uiso 1 1 calc R U .
C6 C 0.372(2) 0.235(2) 0.8513(14) 0.026(3) Uani 1 1 d . . .
H6 H 0.4875 0.1911 0.8578 0.032 Uiso 1 1 calc R U .
C7 C 0.089(2) 0.250(2) 0.8600(15) 0.035(4) Uani 1 1 d . . .
H7 H -0.0281 0.2197 0.8733 0.042 Uiso 1 1 calc R U .
C8 C 0.145(2) 0.407(3) 0.8115(15) 0.035(4) Uani 1 1 d . . .
H8 H 0.0733 0.5090 0.7850 0.042 Uiso 1 1 calc R U .
C9 C 0.246(2) -0.039(3) 0.9470(15) 0.041(4) Uani 1 1 d . . .
H9A H 0.3300 -0.1193 0.9097 0.061 Uiso 1 1 calc R U .
H9B H 0.1337 -0.1021 0.9453 0.061 Uiso 1 1 calc R U .
H9C H 0.2863 -0.0162 1.0263 0.061 Uiso 1 1 calc R U .

loop_
_atom_site_aniso_label
_atom_site_aniso_U_11
_atom_site_aniso_U_22
_atom_site_aniso_U_33
_atom_site_aniso_U_23
_atom_site_aniso_U_13
_atom_site_aniso_U_12
Cr1 0.0165(11) 0.0158(11) 0.0247(13) 0.0000(10) 0.0013(8) -0.0015(10)
Cl1 0.0232(19) 0.0161(18) 0.037(2) 0.0034(14) 0.0020(14) 0.0025(13)
Br1 0.0232(19) 0.0161(18) 0.037(2) 0.0034(14) 0.0020(14) 0.0025(13)
Cl2 0.0197(16) 0.0252(18) 0.0321(19) -0.0010(14) 0.0012(11) -0.0002(13)
Br2 0.0197(16) 0.0252(18) 0.0321(19) -0.0010(14) 0.0012(11) -0.0002(13)
Cl3 0.0275(15) 0.0262(16) 0.0294(17) 0.0003(11) -0.0019(10) -0.0058(12)
Br3 0.0275(15) 0.0262(16) 0.0294(17) 0.0003(11) -0.0019(10) -0.0058(12)
N1 0.027(6) 0.026(7) 0.033(8) -0.004(5) 0.001(6) -0.014(6)
N2 0.023(7) 0.035(8) 0.051(9) -0.005(7) -0.005(6) -0.008(6)
C1 0.031(8) 0.024(8) 0.038(9) 0.005(7) -0.003(7) -0.007(6)
C2 0.025(8) 0.055(10) 0.028(8) 0.010(8) 0.007(6) 0.003(8)
C3 0.11(2) 0.022(9) 0.054(13) 0.004(9) 0.050(13) -0.014(11)
C4 0.045(11) 0.073(15) 0.035(10) -0.012(10) 0.026(8) -0.022(10)
C5 0.015(6) 0.064(13) 0.036(9) 0.010(9) 0.006(6) 0.006(8)
C6 0.029(8) 0.017(7) 0.033(8) -0.004(6) -0.006(6) -0.003(6)
C7 0.022(7) 0.038(10) 0.045(10) -0.007(8) -0.003(7) -0.003(7)
C8 0.026(8) 0.029(8) 0.051(10) -0.001(8) 0.013(7) -0.013(7)
C9 0.050(11) 0.036(10) 0.036(9) 0.004(8) 0.004(8) -0.010(8)

loop_
_atom_type_symbol
_atom_type_description
_atom_type_scat_dispersion_real
_atom_type_scat_dispersion_imag
_atom_type_scat_source
C C 0.0033 0.0016 'International Tables Vol C Tables 4.2.6.8 and 6.1.1.4'
H H 0.0000 0.0000 'International Tables Vol C Tables 4.2.6.8 and 6.1.1.4'
N N 0.0061 0.0033 'International Tables Vol C Tables 4.2.6.8 and 6.1.1.4'
O O 0.0106 0.0060 'International Tables Vol C Tables 4.2.6.8 and 6.1.1.4'
Cl Cl 0.1484 0.1585 'International Tables Vol C Tables 4.2.6.8 and 6.1.1.4'
Cr Cr 0.3209 0.6236 'International Tables Vol C Tables 4.2.6.8 and 6.1.1.4'
Br Br -0.2901 2.4595 'International Tables Vol C Tables 4.2.6.8 and 6.1.1.4'

loop_
_geom_angle_atom_site_label_1
_geom_angle_atom_site_label_2
_geom_angle_atom_site_label_3
_geom_angle
C3 Cr1 C2 37.8(8)
C3 Cr1 C1 61.1(7)
C2 Cr1 C1 34.2(6)
C3 Cr1 C5 61.0(8)
C2 Cr1 C5 60.0(6)
C1 Cr1 C5 37.9(6)
C3 Cr1 C4 37.3(9)
C2 Cr1 C4 60.9(7)
C1 Cr1 C4 60.6(6)
C5 Cr1 C4 34.9(8)
C3 Cr1 Cl1 152.3(6)
C2 Cr1 Cl1 124.7(5)
C1 Cr1 Cl1 94.1(4)
C5 Cr1 Cl1 92.0(6)
C4 Cr1 Cl1 121.4(6)
C3 Cr1 Cl2 103.5(7)
C2 Cr1 Cl2 89.8(4)
C1 Cr1 Cl2 110.0(4)
C5 Cr1 Cl2 147.5(4)
C4 Cr1 Cl2 140.7(6)
Cl1 Cr1 Cl2 96.32(14)
C3 Cr1 Cl3 101.2(6)
C2 Cr1 Cl3 138.4(5)
C1 Cr1 Cl3 151.1(4)
C5 Cr1 Cl3 114.6(5)
C4 Cr1 Cl3 91.2(5)
Cl1 Cr1 Cl3 95.71(13)
Cl2 Cr1 Cl3 95.85(12)
C6 N1 C7 107.5(14)
C6 N1 C9 121.6(14)
C7 N1 C9 130.8(14)
C6 N2 C8 107.1(15)
C6 N2 H10 126.5
C8 N2 H10 126.5
C2 C1 C5 107.8(16)
C2 C1 Cr1 72.5(10)
C5 C1 Cr1 71.3(9)
C2 C1 H1 126.1
C5 C1 H1 126.1
Cr1 C1 H1 121.8
C1 C2 C3 110.5(17)
C1 C2 Cr1 73.3(10)
C3 C2 Cr1 70.4(10)
C1 C2 H2 124.8
C3 C2 H2 124.8
Cr1 C2 H2 123.1
C4 C3 C2 104.7(17)
C4 C3 Cr1 72.9(11)
C2 C3 Cr1 71.8(10)
C4 C3 H3 127.7
C2 C3 H3 127.7
Cr1 C3 H3 119.8
C5 C4 C3 109.1(17)
C5 C4 Cr1 72.3(10)
C3 C4 Cr1 69.8(10)
C5 C4 H4 125.5
C3 C4 H4 125.5
Cr1 C4 H4 124.0
C4 C5 C1 107.8(17)
C4 C5 Cr1 72.8(10)
C1 C5 Cr1 70.8(9)
C4 C5 H5 126.1
C1 C5 H5 126.1
Cr1 C5 H5 122.0
N2 C6 N1 108.5(14)
N2 C6 H6 125.8
N1 C6 H6 125.8
C8 C7 N1 107.1(14)
C8 C7 H7 126.4
N1 C7 H7 126.4
C7 C8 N2 109.9(17)
C7 C8 H8 125.1
N2 C8 H8 125.1
N1 C9 H9A 109.5
N1 C9 H9B 109.5
H9A C9 H9B 109.5
N1 C9 H9C 109.5
H9A C9 H9C 109.5
H9B C9 H9C 109.5

loop_
_geom_bond_atom_site_label_1
_geom_bond_atom_site_label_2
_geom_bond_distance
Cr1 C3 2.209(17)
Cr1 C2 2.227(15)
Cr1 C1 2.237(17)
Cr1 C5 2.243(14)
Cr1 C4 2.249(17)
Cr1 Cl1 2.325(4)
Cr1 Cl2 2.360(3)
Cr1 Cl3 2.379(3)
N1 C6 1.362(19)
N1 C7 1.37(2)
N1 C9 1.45(2)
N2 C6 1.33(2)
N2 C8 1.36(2)
N2 H10 0.8800
C1 C2 1.31(2)
C1 C5 1.45(2)
C1 H1 0.9500
C2 C3 1.44(3)
C2 H2 0.9500
C3 C4 1.43(3)
C3 H3 0.9500
C4 C5 1.35(3)
C4 H4 0.9500
C5 H5 0.9500
C6 H6 0.9500
C7 C8 1.32(2)
C7 H7 0.9500
C8 H8 0.9500
C9 H9A 0.9800
C9 H9B 0.9800
C9 H9C 0.9800

loop_
_geom_torsion_atom_site_label_1
_geom_torsion_atom_site_label_2
_geom_torsion_atom_site_label_3
_geom_torsion_atom_site_label_4
_geom_torsion
C5 C1 C2 C3 -2.0(19)
Cr1 C1 C2 C3 60.9(12)
C5 C1 C2 Cr1 -63.0(11)
C1 C2 C3 C4 3(2)
Cr1 C2 C3 C4 66.0(12)
C1 C2 C3 Cr1 -62.7(13)
C2 C3 C4 C5 -3.2(19)
Cr1 C3 C4 C5 62.0(13)
C2 C3 C4 Cr1 -65.2(11)
C3 C4 C5 C1 2.2(19)
Cr1 C4 C5 C1 62.6(11)
C3 C4 C5 Cr1 -60.4(12)
C2 C1 C5 C4 -0.1(19)
Cr1 C1 C5 C4 -63.8(11)
C2 C1 C5 Cr1 63.7(12)
C8 N2 C6 N1 -0.8(17)
C7 N1 C6 N2 1.4(17)
C9 N1 C6 N2 -176.6(14)
C6 N1 C7 C8 -1.4(18)
C9 N1 C7 C8 176.3(16)
N1 C7 C8 N2 1.0(19)
C6 N2 C8 C7 -0.1(19)
